data_7010407
loop_
_publ_author_name
'Takayama, Chikako'
'Yamaguchi, Yoshitaka'
'Mise, Takaya'
'Suzuki, Noriyuki'

_publ_section_title
;
 Electronic effects in homogeneous Ziegler--Natta catalysts: Zr--Rh
 early--late heterobimetallic complexes&#x200A;&#x2020;
;
_journal_issue 6
_journal_name_full 'Journal of the Chemical Society, Dalton Transactions'
_journal_page_first 948
_journal_paper_doi 10.1039/b008491n
_journal_year 2001
_chemical_compound_source 'Organometallic Chemistry laboratory, RIKEN'
_chemical_formula_moiety 'C31 H37 Cl2 Rh1 Si1 Zr1'
_chemical_formula_weight 702.80
_space_group_IT_number 2
_symmetry_cell_setting triclinic
_symmetry_space_group_name_Hall '-P 1'
_symmetry_space_group_name_H-M 'P -1'
_atom_type_scat_source 'International Tables (1974)'
_cell_angle_alpha 76.17(1)
_cell_angle_beta 74.56(1)
_cell_angle_gamma 79.08(1)
_cell_formula_units_Z 2
_cell_length_a 9.363(2)
_cell_length_b 10.570(2)
_cell_length_c 16.030(3)
_cell_measurement_reflns_used 22
_cell_measurement_temperature 296
_cell_measurement_theta_max 17.4
_cell_measurement_theta_min 14.2
_cell_volume 1471.4(5)
_computing_cell_refinement 'MXC(MAC Science)'
_computing_data_collection 'MXC(MAC Science)'
_computing_data_reduction Crystan
_computing_molecular_graphics Crystan
_computing_publication_material Crystan
_computing_structure_refinement Crystan
_computing_structure_solution Crystan
_diffrn_measurement_device 'Mac Science MXC18'
_diffrn_measurement_method theta/2theta
_diffrn_orient_matrix_type standard
_diffrn_orient_matrix_UB_11 -0.06627
_diffrn_orient_matrix_UB_12 0.01196
_diffrn_orient_matrix_UB_13 0.05860
_diffrn_orient_matrix_UB_21 0.04197
_diffrn_orient_matrix_UB_22 0.08254
_diffrn_orient_matrix_UB_23 -0.00523
_diffrn_orient_matrix_UB_31 -0.07968
_diffrn_orient_matrix_UB_32 0.05207
_diffrn_orient_matrix_UB_33 -0.03001
_diffrn_radiation_type 'Mo K-alpha'
_diffrn_radiation_wavelength 0.71073
_diffrn_reflns_av_R_equivalents 0.048
_diffrn_reflns_limit_h_max 0
_diffrn_reflns_limit_h_min -12
_diffrn_reflns_limit_k_max 13
_diffrn_reflns_limit_k_min -13
_diffrn_reflns_limit_l_max 20
_diffrn_reflns_limit_l_min -20
_diffrn_reflns_number 7387
_diffrn_reflns_theta_max 26.47
_exptl_absorpt_coefficient_mu 11.455
_exptl_absorpt_correction_type none
_exptl_crystal_colour yellow
_exptl_crystal_density_diffrn 1.586
_exptl_crystal_density_meas 1.700
_exptl_crystal_description needle
_exptl_crystal_size_max 0.3
_exptl_crystal_size_mid 0.1
_exptl_crystal_size_min 0.1
_refine_diff_density_max 0.57
_refine_diff_density_min -0.66
_refine_ls_extinction_method None
_refine_ls_goodness_of_fit_obs 2.885
_refine_ls_hydrogen_treatment noref
_refine_ls_number_parameters 325
_refine_ls_number_reflns 3567
_refine_ls_R_factor_obs 0.041
_refine_ls_shift/esd_max 0.0225
_refine_ls_shift/esd_mean 0.0011
_refine_ls_structure_factor_coef F
_refine_ls_weighting_scheme 'Count statistics'
_refine_ls_wR_factor_obs 0.069
_reflns_number_observed 3567
_reflns_number_total 5806
_reflns_observed_criterion refl_observed_if_I_>_3.00_sigma(I)
_cod_data_source_file b008491n.txt
_cod_data_source_block (hapto-5-indenyl)Rh(hapto-2-CH2=CH)2Si(hapto-5-C5Me4)2ZrCl2
_cod_depositor_comments
;
The following automatic conversions were performed:
'_symmetry_cell_setting' value 'Triclinic' changed to 'triclinic'
according to '/home/saulius/struct/CIF-dictionaries/cif_core.dic'
dictionary named 'cif_core.dic' version 2.4.1 from 2010-06-29.

Automatic conversion script
Id: cif_fix_enum 1527 2010-12-29 10:47:43Z saulius 

The following automatic conversions were performed:

'_atom_site_thermal_displace_type' tag value 'Uij' was replaced with
'Uani' value 36 times.

Automatic conversion script
Id: cif_fix_values 1646 2011-03-28 12:23:43Z adriana 
;
_cod_original_sg_symbol_H-M 'P -1          '
_cod_database_code 7010407

loop_
_symmetry_equiv_pos_as_xyz
+X,+Y,+Z
-X,-Y,-Z

loop_
_atom_site_aniso_label
_atom_site_aniso_U_11
_atom_site_aniso_U_22
_atom_site_aniso_U_33
_atom_site_aniso_U_12
_atom_site_aniso_U_13
_atom_site_aniso_U_23
Rh 0.0347(3) 0.0307(3) 0.0406(4) 0.0065(2) -.0141(3) -.0060(3)
Zr 0.0250(3) 0.0281(3) 0.0296(3) -.0005(3) -.0075(3) -.0029(3)
Cl(1) 0.074(1) 0.029(1) 0.048(1) -0.004(1) -0.018(1) 0.000(1)
Cl(2) 0.0278(8) 0.0803(16) 0.0670(15) -.0019(9) -.0083(9) -.0223(12)
Si 0.0255(9) 0.0276(8) 0.0319(9) -.0011(7) -.0092(7) -.0028(7)
C(1) 0.035(3) 0.033(3) 0.047(4) -0.003(3) -0.020(3) -0.006(3)
C(2) 0.029(3) 0.059(5) 0.038(4) -0.004(3) -0.001(3) -0.003(3)
C(3) 0.032(3) 0.032(3) 0.044(4) -0.003(3) -0.008(3) -0.002(3)
C(4) 0.055(5) 0.034(4) 0.065(6) -0.001(3) -0.025(4) -0.015(4)
C(5) 0.032(3) 0.035(3) 0.031(3) 0.002(3) -0.012(3) -0.004(3)
C(6) 0.034(3) 0.039(4) 0.028(3) -0.002(3) -0.001(3) -0.004(3)
C(7) 0.038(4) 0.052(4) 0.032(4) -0.001(3) -0.006(3) -0.010(3)
C(8) 0.042(4) 0.043(4) 0.035(4) 0.006(3) -0.014(3) -0.013(3)
C(9) 0.032(3) 0.035(3) 0.034(3) -0.001(3) -0.011(3) -0.005(3)
C(10) 0.053(5) 0.045(5) 0.052(5) -0.018(4) 0.009(4) 0.006(4)
C(11) 0.058(5) 0.065(6) 0.045(5) 0.009(5) 0.000(4) -0.007(4)
C(12) 0.072(6) 0.048(5) 0.054(5) 0.003(4) -0.017(5) -0.022(4)
C(13) 0.044(4) 0.047(4) 0.047(4) -0.013(3) -0.016(4) -0.008(3)
C(14) 0.029(3) 0.027(3) 0.027(3) 0.001(2) -0.005(2) -0.007(2)
C(15) 0.039(4) 0.030(3) 0.040(4) -0.002(3) -0.020(3) -0.008(3)
C(16) 0.039(4) 0.044(4) 0.041(4) 0.005(3) -0.023(3) -0.011(3)
C(17) 0.044(4) 0.045(4) 0.027(3) 0.001(3) -0.013(3) -0.006(3)
C(18) 0.031(3) 0.027(3) 0.035(3) 0.002(2) -0.010(3) -0.005(2)
C(19) 0.043(4) 0.046(4) 0.071(6) -0.011(3) -0.027(4) -0.012(4)
C(20) 0.049(5) 0.067(6) 0.071(6) 0.018(4) -0.041(5) -0.027(5)
C(21) 0.069(6) 0.055(5) 0.033(4) 0.001(4) -0.012(4) 0.004(4)
C(22) 0.048(4) 0.050(4) 0.032(4) -0.017(4) -0.002(3) 0.000(3)
C(23) 0.084(9) 0.055(6) 0.069(7) 0.047(6) -0.022(6) -0.008(5)
C(24) 0.105(9) 0.030(4) 0.078(7) -0.007(5) -0.057(7) 0.000(4)
C(25) 0.061(5) 0.032(4) 0.052(5) -0.006(3) -0.030(4) 0.013(3)
C(26) 0.082(8) 0.086(8) 0.044(5) -0.010(6) -0.020(5) 0.018(5)
C(27) 0.10(1) 0.13(1) 0.05(1) 0.00(1) -0.02(1) 0.01(1)
C(28) 0.13(1) 0.10(1) 0.04(1) 0.03(1) -0.03(1) -0.02(1)
C(29) 0.13(1) 0.06(1) 0.13(1) -0.02(1) -0.10(1) 0.01(1)
C(30) 0.057(5) 0.052(5) 0.063(6) -0.010(4) -0.042(5) 0.009(4)
C(31) 0.041(5) 0.104(10) 0.076(8) 0.008(6) -0.027(5) 0.021(7)

loop_
_atom_site_label
_atom_site_fract_x
_atom_site_fract_y
_atom_site_fract_z
_atom_site_U_iso_or_equiv
_atom_site_occupancy
_atom_site_thermal_displace_type
Rh 1.13265(7) -0.20234(6) 0.25446(4) 0.0375(3) 1.000 Uani
Zr 0.66651(7) 0.28568(6) 0.19415(4) 0.0293(3) 1.000 Uani
Cl(1) 0.6817(3) 0.5204(2) 0.1436(2) 0.053(1) 1.000 Uani
Cl(2) 0.3957(2) 0.2874(3) 0.2310(2) 0.061(1) 1.000 Uani
Si 0.92336(19) 0.02955(18) 0.21458(13) 0.0299(8) 1.000 Uani
C(1) 1.1302(9) 0.0074(7) 0.1949(6) 0.040(3) 1.000 Uani
C(2) 1.2190(9) -0.0681(9) 0.1344(6) 0.045(4) 1.000 Uani
C(3) 0.8983(8) -0.1474(7) 0.2525(5) 0.038(3) 1.000 Uani
C(4) 0.9657(11) -0.2328(8) 0.1931(7) 0.053(4) 1.000 Uani
C(5) 0.8182(8) 0.1417(7) 0.2930(5) 0.034(3) 1.000 Uani
C(6) 0.6657(8) 0.1360(8) 0.3422(5) 0.036(3) 1.000 Uani
C(7) 0.6106(9) 0.2613(9) 0.3661(5) 0.043(4) 1.000 Uani
C(8) 0.7220(9) 0.3425(8) 0.3315(5) 0.042(3) 1.000 Uani
C(9) 0.8486(8) 0.2716(7) 0.2861(5) 0.035(3) 1.000 Uani
C(10) 0.5844(11) 0.0196(10) 0.3710(7) 0.055(4) 1.000 Uani
C(11) 0.4606(13) 0.2960(12) 0.4255(7) 0.061(5) 1.000 Uani
C(12) 0.7122(13) 0.4771(10) 0.3516(7) 0.060(5) 1.000 Uani
C(13) 0.9961(10) 0.3246(9) 0.2457(6) 0.048(4) 1.000 Uani
C(14) 0.8370(7) 0.1169(6) 0.1189(4) 0.029(3) 1.000 Uani
C(15) 0.6891(9) 0.1016(7) 0.1146(5) 0.037(3) 1.000 Uani
C(16) 0.6365(9) 0.2137(8) 0.0562(5) 0.043(4) 1.000 Uani
C(17) 0.7466(9) 0.2973(8) 0.0231(5) 0.041(4) 1.000 Uani
C(18) 0.8707(8) 0.2406(7) 0.0621(5) 0.033(3) 1.000 Uani
C(19) 0.6051(10) -0.0153(9) 0.1553(7) 0.055(4) 1.000 Uani
C(20) 0.4915(11) 0.2300(11) 0.0264(8) 0.063(5) 1.000 Uani
C(21) 0.7407(13) 0.4189(10) -0.0468(6) 0.057(5) 1.000 Uani
C(22) 1.0182(10) 0.2931(9) 0.0372(5) 0.046(4) 1.000 Uani
C(23) 1.3003(16) -0.3772(12) 0.2779(9) 0.076(7) 1.000 Uani
C(24) 1.1614(17) -0.4053(9) 0.3308(9) 0.072(6) 1.000 Uani
C(25) 1.1169(11) -0.3258(8) 0.3980(7) 0.051(4) 1.000 Uani
C(26) 0.9897(16) -0.3192(15) 0.4687(8) 0.076(7) 1.000 Uani
C(27) 0.977(2) -0.236(2) 0.520(1) 0.10(1) 1.000 Uani
C(28) 1.078(2) -0.155(2) 0.512(1) 0.09(1) 1.000 Uani
C(29) 1.202(2) -0.153(1) 0.444(1) 0.11(1) 1.000 Uani
C(30) 1.2276(12) -0.2428(10) 0.3803(7) 0.059(5) 1.000 Uani
C(31) 1.3393(12) -0.2720(16) 0.3008(9) 0.081(7) 1.000 Uani
H(1) 1.16774 0.05639 0.22578 0.050 1.000 Uiso
H(2a) 1.18465 -0.06690 0.08283 0.050 1.000 Uiso
H(2b) 1.32465 -0.06430 0.11773 0.050 1.000 Uiso
H(3) 0.83128 -0.16741 0.30929 0.050 1.000 Uiso
H(4a) 0.93594 -0.31880 0.20626 0.050 1.000 Uiso
H(4b) 0.97494 -0.19700 0.13116 0.050 1.000 Uiso
H(10a) 0.48273 0.01568 0.40361 0.050 1.000 Uiso
H(10b) 0.64333 -0.04452 0.40611 0.050 1.000 Uiso
H(10c) 0.59083 -0.00952 0.31761 0.050 1.000 Uiso
H(11a) 0.42299 0.38052 0.44091 0.050 1.000 Uiso
H(11b) 0.46239 0.23482 0.48031 0.050 1.000 Uiso
H(11c) 0.38779 0.27672 0.39971 0.050 1.000 Uiso
H(12a) 0.78987 0.53217 0.32731 0.050 1.000 Uiso
H(12b) 0.69717 0.46177 0.41461 0.050 1.000 Uiso
H(12c) 0.62357 0.52717 0.33511 0.050 1.000 Uiso
H(13a) 1.01624 0.41217 0.24073 0.050 1.000 Uiso
H(13b) 1.02234 0.31047 0.18623 0.050 1.000 Uiso
H(13c) 1.06554 0.26837 0.27763 0.050 1.000 Uiso
H(19a) 0.50727 -0.02472 0.15121 0.050 1.000 Uiso
H(19b) 0.59897 -0.02902 0.21751 0.050 1.000 Uiso
H(19c) 0.66987 -0.08732 0.13241 0.050 1.000 Uiso
H(20a) 0.45693 0.30692 -0.01259 0.050 1.000 Uiso
H(20b) 0.41543 0.22192 0.08031 0.050 1.000 Uiso
H(20c) 0.49723 0.15692 -0.00069 0.050 1.000 Uiso
H(21a) 0.81633 0.47625 -0.06916 0.050 1.000 Uiso
H(21b) 0.65063 0.47275 -0.02416 0.050 1.000 Uiso
H(21c) 0.72943 0.39085 -0.09716 0.050 1.000 Uiso
H(22a) 1.04003 0.37609 -0.00019 0.050 1.000 Uiso
H(22b) 1.08993 0.22839 0.01001 0.050 1.000 Uiso
H(22c) 1.03943 0.29489 0.09231 0.050 1.000 Uiso
H(24) 1.10358 -0.46744 0.32506 0.050 1.000 Uiso
H(23) 1.35794 -0.42380 0.23264 0.050 1.000 Uiso
H(31) 1.42439 -0.22695 0.27124 0.050 1.000 Uiso
H(26) 0.91461 -0.37505 0.47824 0.050 1.000 Uiso
H(27) 0.88793 -0.23240 0.56683 0.050 1.000 Uiso
H(28) 1.06503 -0.09821 0.55221 0.050 1.000 Uiso
H(29) 1.27564 -0.09719 0.43641 0.050 1.000 Uiso

loop_
_geom_angle_atom_site_label_1
_geom_angle_atom_site_label_2
_geom_angle_atom_site_label_3
_geom_angle
_geom_angle_site_symmetry_1
_geom_angle_site_symmetry_2
_geom_angle_site_symmetry_3
_geom_angle_publ_flag
C(1) Rh C(2) 37.5(4) . . . yes
C(1) Rh C(3) 79.7(3) . . . yes
C(1) Rh C(4) 95.3(4) . . . yes
C(1) Rh C(23) 137.9(5) . . . yes
C(1) Rh C(24) 168.7(5) . . . yes
C(1) Rh C(25) 134.6(4) . . . yes
C(1) Rh C(30) 108.1(4) . . . yes
C(1) Rh C(31) 108.2(5) . . . yes
C(2) Rh C(3) 96.7(3) . . . yes
C(2) Rh C(4) 88.7(4) . . . yes
C(2) Rh C(23) 110.6(5) . . . yes
C(2) Rh C(24) 145.0(5) . . . yes
C(2) Rh C(25) 157.9(4) . . . yes
C(2) Rh C(30) 122.9(4) . . . yes
C(2) Rh C(31) 99.0(5) . . . yes
C(3) Rh C(4) 38.1(4) . . . yes
C(3) Rh C(23) 141.5(5) . . . yes
C(3) Rh C(24) 108.1(5) . . . yes
C(3) Rh C(25) 101.3(4) . . . yes
C(3) Rh C(30) 124.9(4) . . . yes
C(3) Rh C(31) 162.1(5) . . . yes
C(4) Rh C(23) 113.9(5) . . . yes
C(4) Rh C(24) 95.8(5) . . . yes
C(4) Rh C(25) 113.4(4) . . . yes
C(4) Rh C(30) 148.3(4) . . . yes
C(4) Rh C(31) 150.4(5) . . . yes
C(23) Rh C(24) 36.7(6) . . . yes
C(23) Rh C(25) 60.9(5) . . . yes
C(23) Rh C(30) 60.9(5) . . . yes
C(23) Rh C(31) 36.7(6) . . . yes
C(24) Rh C(25) 37.1(4) . . . yes
C(24) Rh C(30) 60.8(5) . . . yes
C(24) Rh C(31) 62.0(6) . . . yes
C(25) Rh C(30) 35.2(4) . . . yes
C(25) Rh C(31) 61.5(5) . . . yes
C(30) Rh C(31) 37.8(5) . . . yes
Cl(1) Zr Cl(2) 100.3(1) . . . yes
Cl(1) Zr C(5) 122.7(2) . . . yes
Cl(1) Zr C(6) 131.8(2) . . . yes
Cl(1) Zr C(7) 101.7(3) . . . yes
Cl(1) Zr C(8) 79.2(2) . . . yes
Cl(1) Zr C(9) 89.4(2) . . . yes
Cl(1) Zr C(14) 123.0(2) . . . yes
Cl(1) Zr C(15) 133.0(2) . . . yes
Cl(1) Zr C(16) 103.5(2) . . . yes
Cl(1) Zr C(17) 80.3(2) . . . yes
Cl(1) Zr C(18) 89.7(2) . . . yes
Cl(2) Zr C(5) 120.0(2) . . . yes
Cl(2) Zr C(6) 86.9(2) . . . yes
Cl(2) Zr C(7) 80.1(2) . . . yes
Cl(2) Zr C(8) 104.5(2) . . . yes
Cl(2) Zr C(9) 132.5(2) . . . yes
Cl(2) Zr C(14) 121.1(2) . . . yes
Cl(2) Zr C(15) 87.9(2) . . . yes
Cl(2) Zr C(16) 80.2(2) . . . yes
Cl(2) Zr C(17) 104.5(2) . . . yes
Cl(2) Zr C(18) 133.3(2) . . . yes
C(5) Zr C(6) 33.6(3) . . . yes
C(5) Zr C(7) 53.8(3) . . . yes
C(5) Zr C(8) 53.8(3) . . . yes
C(5) Zr C(9) 33.4(3) . . . yes
C(5) Zr C(14) 69.7(3) . . . yes
C(5) Zr C(15) 90.1(3) . . . yes
C(5) Zr C(16) 121.1(3) . . . yes
C(5) Zr C(17) 121.0(3) . . . yes
C(5) Zr C(18) 90.0(3) . . . yes
C(6) Zr C(7) 32.2(3) . . . yes
C(6) Zr C(8) 53.2(3) . . . yes
C(6) Zr C(9) 54.6(3) . . . yes
C(6) Zr C(14) 90.7(3) . . . yes
C(6) Zr C(15) 94.5(3) . . . yes
C(6) Zr C(16) 124.7(3) . . . yes
C(6) Zr C(17) 144.1(3) . . . yes
C(6) Zr C(18) 119.4(3) . . . yes
C(7) Zr C(8) 30.8(3) . . . yes
C(7) Zr C(9) 52.4(3) . . . yes
C(7) Zr C(14) 121.3(3) . . . yes
C(7) Zr C(15) 125.3(3) . . . yes
C(7) Zr C(16) 150.3(3) . . . yes
C(7) Zr C(17) 174.7(3) . . . yes
C(7) Zr C(18) 142.5(3) . . . yes
C(8) Zr C(9) 31.7(3) . . . yes
C(8) Zr C(14) 120.0(3) . . . yes
C(8) Zr C(15) 143.5(3) . . . yes
C(8) Zr C(16) 174.3(3) . . . yes
C(8) Zr C(17) 146.9(3) . . . yes
C(8) Zr C(18) 122.2(3) . . . yes
C(9) Zr C(14) 89.3(3) . . . yes
C(9) Zr C(15) 118.5(3) . . . yes
C(9) Zr C(16) 142.7(3) . . . yes
C(9) Zr C(17) 123.0(3) . . . yes
C(9) Zr C(18) 92.7(3) . . . yes
C(14) Zr C(15) 33.7(3) . . . yes
C(14) Zr C(16) 54.3(3) . . . yes
C(14) Zr C(17) 54.1(3) . . . yes
C(14) Zr C(18) 33.5(3) . . . yes
C(15) Zr C(16) 32.1(3) . . . yes
C(15) Zr C(17) 53.0(3) . . . yes
C(15) Zr C(18) 54.7(3) . . . yes
C(16) Zr C(17) 31.1(3) . . . yes
C(16) Zr C(18) 53.2(3) . . . yes
C(17) Zr C(18) 32.2(3) . . . yes
C(1) Si C(3) 97.4(4) . . . yes
C(1) Si C(5) 115.9(4) . . . yes
C(1) Si C(14) 117.8(4) . . . yes
C(3) Si C(5) 116.2(4) . . . yes
C(3) Si C(14) 114.2(4) . . . yes
C(5) Si C(14) 96.7(3) . . . yes
Rh C(1) Si 90.7(4) . . . yes
Rh C(1) C(2) 70.0(5) . . . yes
Si C(1) C(2) 120.5(6) . . . yes
Rh C(2) C(1) 72.5(5) . . . yes
Rh C(3) Si 91.3(4) . . . yes
Rh C(3) C(4) 70.8(5) . . . yes
Si C(3) C(4) 118.0(7) . . . yes
Rh C(4) C(3) 71.2(5) . . . yes
Rh C(23) C(24) 71.4(7) . . . yes
Rh C(23) C(31) 70.7(8) . . . yes
C(24) C(23) C(31) 109.2(11) . . . yes
Rh C(24) C(23) 71.9(7) . . . yes
Rh C(24) C(25) 76.4(6) . . . yes
C(23) C(24) C(25) 108.7(11) . . . yes
Rh C(25) C(24) 66.5(6) . . . yes
Rh C(25) C(26) 125.0(8) . . . yes
Rh C(25) C(30) 72.1(6) . . . yes
C(24) C(25) C(26) 131.5(11) . . . yes
C(24) C(25) C(30) 106.9(10) . . . yes
C(26) C(25) C(30) 121.6(10) . . . yes
C(25) C(26) C(27) 118.9(14) . . . yes
C(26) C(27) C(28) 124.7(16) . . . yes
C(27) C(28) C(29) 120.1(16) . . . yes
C(28) C(29) C(30) 120.0(15) . . . yes
Rh C(30) C(25) 72.7(6) . . . yes
Rh C(30) C(29) 126.6(9) . . . yes
Rh C(30) C(31) 65.9(7) . . . yes
C(25) C(30) C(29) 114.8(11) . . . yes
C(25) C(30) C(31) 107.1(10) . . . yes
C(29) C(30) C(31) 138.2(12) . . . yes
Rh C(31) C(23) 72.6(8) . . . yes
Rh C(31) C(30) 76.3(7) . . . yes
C(23) C(31) C(30) 107.6(11) . . . yes
Zr C(5) Si 96.9(3) . . . yes
Zr C(5) C(6) 75.3(5) . . . yes
Zr C(5) C(9) 74.6(5) . . . yes
Si C(5) C(6) 124.4(6) . . . yes
Si C(5) C(9) 124.4(6) . . . yes
C(6) C(5) C(9) 106.7(7) . . . yes
Zr C(6) C(5) 71.1(5) . . . yes
Zr C(6) C(7) 77.9(5) . . . yes
Zr C(6) C(10) 121.0(6) . . . yes
C(5) C(6) C(7) 106.8(7) . . . yes
C(5) C(6) C(10) 127.2(8) . . . yes
C(7) C(6) C(10) 125.7(8) . . . yes
Zr C(7) C(6) 69.8(5) . . . yes
Zr C(7) C(8) 74.3(5) . . . yes
Zr C(7) C(11) 125.9(6) . . . yes
C(6) C(7) C(8) 109.1(7) . . . yes
C(6) C(7) C(11) 125.3(8) . . . yes
C(8) C(7) C(11) 125.4(9) . . . yes
Zr C(8) C(7) 74.9(5) . . . yes
Zr C(8) C(9) 69.5(5) . . . yes
Zr C(8) C(12) 127.9(6) . . . yes
C(7) C(8) C(9) 108.4(8) . . . yes
C(7) C(8) C(12) 124.5(8) . . . yes
C(9) C(8) C(12) 126.6(8) . . . yes
Zr C(9) C(5) 72.0(5) . . . yes
Zr C(9) C(8) 78.8(5) . . . yes
Zr C(9) C(13) 120.8(6) . . . yes
C(5) C(9) C(8) 109.0(7) . . . yes
C(5) C(9) C(13) 127.3(7) . . . yes
C(8) C(9) C(13) 123.4(7) . . . yes
Zr C(14) Si 96.6(3) . . . yes
Zr C(14) C(15) 74.9(4) . . . yes
Zr C(14) C(18) 75.0(4) . . . yes
Si C(14) C(15) 123.0(5) . . . yes
Si C(14) C(18) 125.8(5) . . . yes
C(15) C(14) C(18) 106.6(6) . . . yes
Zr C(15) C(14) 71.4(4) . . . yes
Zr C(15) C(16) 77.1(5) . . . yes
Zr C(15) C(19) 122.1(6) . . . yes
C(14) C(15) C(16) 107.9(7) . . . yes
C(14) C(15) C(19) 128.6(7) . . . yes
C(16) C(15) C(19) 123.3(8) . . . yes
Zr C(16) C(15) 70.8(5) . . . yes
Zr C(16) C(17) 75.3(5) . . . yes
Zr C(16) C(20) 125.9(7) . . . yes
C(15) C(16) C(17) 109.1(7) . . . yes
C(15) C(16) C(20) 124.6(8) . . . yes
C(17) C(16) C(20) 125.9(8) . . . yes
Zr C(17) C(16) 73.6(5) . . . yes
Zr C(17) C(18) 69.9(4) . . . yes
Zr C(17) C(21) 126.2(6) . . . yes
C(16) C(17) C(18) 108.4(7) . . . yes
C(16) C(17) C(21) 125.6(8) . . . yes
C(18) C(17) C(21) 125.8(8) . . . yes
Zr C(18) C(14) 71.5(4) . . . yes
Zr C(18) C(17) 77.9(5) . . . yes
Zr C(18) C(22) 123.3(5) . . . yes
C(14) C(18) C(17) 108.0(6) . . . yes
C(14) C(18) C(22) 126.5(7) . . . yes
C(17) C(18) C(22) 125.0(7) . . . yes
Rh C(1) H(1) 114.3(7) . . . yes
Si C(1) H(1) 114.4(7) . . . yes
C(2) C(1) H(1) 124.9(8) . . . yes
Rh C(2) H(2a) 117.7(7) . . . yes
Rh C(2) H(2b) 117.9(7) . . . yes
C(1) C(2) H(2a) 118.0(8) . . . yes
C(1) C(2) H(2b) 118.1(9) . . . yes
H(2a) C(2) H(2b) 109.0(9) . . . yes
Rh C(3) H(3) 114.0(6) . . . yes
Si C(3) H(3) 114.2(6) . . . yes
C(4) C(3) H(3) 127.6(8) . . . yes
Rh C(4) H(4a) 118.5(8) . . . yes
Rh C(4) H(4b) 118.2(8) . . . yes
C(3) C(4) H(4a) 118.6(10) . . . yes
C(3) C(4) H(4b) 117.6(9) . . . yes
H(4a) C(4) H(4b) 109.0(10) . . . yes
Rh C(23) H(23) 123.5(11) . . . yes
C(24) C(23) H(23) 124.3(13) . . . yes
C(31) C(23) H(23) 126.5(14) . . . yes
Rh C(24) H(24) 118.5(11) . . . yes
C(23) C(24) H(24) 126.6(12) . . . yes
C(25) C(24) H(24) 124.7(13) . . . yes
C(25) C(26) H(26) 119.9(13) . . . yes
C(27) C(26) H(26) 121.2(14) . . . yes
C(26) C(27) H(27) 117.0(19) . . . yes
C(28) C(27) H(27) 118.3(19) . . . yes
C(27) C(28) H(28) 121.4(17) . . . yes
C(29) C(28) H(28) 118.5(19) . . . yes
C(28) C(29) H(29) 121.9(17) . . . yes
C(30) C(29) H(29) 118.1(17) . . . yes
Rh C(31) H(31) 117.9(11) . . . yes
C(23) C(31) H(31) 126.6(15) . . . yes
C(30) C(31) H(31) 125.8(14) . . . yes
C(6) C(10) H(10a) 127.3(10) . . . yes
C(6) C(10) H(10b) 104.5(9) . . . yes
C(6) C(10) H(10c) 104.9(9) . . . yes
H(10a) C(10) H(10b) 105.2(10) . . . yes
H(10a) C(10) H(10c) 105.2(10) . . . yes
H(10b) C(10) H(10c) 109.0(10) . . . yes
C(7) C(11) H(11a) 125.4(11) . . . yes
C(7) C(11) H(11b) 104.2(10) . . . yes
C(7) C(11) H(11c) 105.8(10) . . . yes
H(11a) C(11) H(11b) 105.9(11) . . . yes
H(11a) C(11) H(11c) 105.9(11) . . . yes
H(11b) C(11) H(11c) 109.0(11) . . . yes
C(8) C(12) H(12a) 123.7(10) . . . yes
C(8) C(12) H(12b) 104.6(9) . . . yes
C(8) C(12) H(12c) 105.9(10) . . . yes
H(12a) C(12) H(12b) 106.5(11) . . . yes
H(12a) C(12) H(12c) 106.5(10) . . . yes
H(12b) C(12) H(12c) 109.0(11) . . . yes
C(9) C(13) H(13a) 127.2(9) . . . yes
C(9) C(13) H(13b) 104.4(8) . . . yes
C(9) C(13) H(13c) 105.4(8) . . . yes
H(13a) C(13) H(13b) 105.0(9) . . . yes
H(13a) C(13) H(13c) 105.1(9) . . . yes
H(13b) C(13) H(13c) 109.0(9) . . . yes
C(15) C(19) H(19a) 127.7(10) . . . yes
C(15) C(19) H(19b) 104.9(8) . . . yes
C(15) C(19) H(19c) 104.7(9) . . . yes
H(19a) C(19) H(19b) 104.8(10) . . . yes
H(19a) C(19) H(19c) 104.8(9) . . . yes
H(19b) C(19) H(19c) 109.0(10) . . . yes
C(16) C(20) H(20a) 123.5(10) . . . yes
C(16) C(20) H(20b) 104.3(10) . . . yes
C(16) C(20) H(20c) 106.8(9) . . . yes
H(20a) C(20) H(20b) 106.3(10) . . . yes
H(20a) C(20) H(20c) 106.3(11) . . . yes
H(20b) C(20) H(20c) 109.0(11) . . . yes
C(17) C(21) H(21a) 125.4(11) . . . yes
C(17) C(21) H(21b) 104.8(9) . . . yes
C(17) C(21) H(21c) 105.5(9) . . . yes
H(21a) C(21) H(21b) 105.7(11) . . . yes
H(21a) C(21) H(21c) 105.7(9) . . . yes
H(21b) C(21) H(21c) 109.0(11) . . . yes
C(18) C(22) H(22a) 126.2(9) . . . yes
C(18) C(22) H(22b) 105.6(8) . . . yes
C(18) C(22) H(22c) 105.1(8) . . . yes
H(22a) C(22) H(22b) 105.1(8) . . . yes
H(22a) C(22) H(22c) 105.1(9) . . . yes
H(22b) C(22) H(22c) 109.0(9) . . . yes

loop_
_geom_bond_atom_site_label_1
_geom_bond_atom_site_label_2
_geom_bond_distance
_geom_bond_site_symmetry_1
_geom_bond_site_symmetry_2
_geom_bond_publ_flag
Rh C(1) 2.193(8) . . yes
Rh C(2) 2.161(9) . . yes
Rh C(3) 2.168(8) . . yes
Rh C(4) 2.162(10) . . yes
Rh C(23) 2.215(14) . . yes
Rh C(24) 2.208(11) . . yes
Rh C(25) 2.340(10) . . yes
Rh C(30) 2.333(11) . . yes
Rh C(31) 2.191(12) . . yes
Zr Cl(1) 2.438(3) . . yes
Zr Cl(2) 2.443(3) . . yes
Zr C(5) 2.463(8) . . yes
Zr C(6) 2.518(8) . . yes
Zr C(7) 2.623(8) . . yes
Zr C(8) 2.616(8) . . yes
Zr C(9) 2.497(8) . . yes
Zr C(14) 2.472(7) . . yes
Zr C(15) 2.518(8) . . yes
Zr C(16) 2.600(8) . . yes
Zr C(17) 2.622(8) . . yes
Zr C(18) 2.518(8) . . yes
Si C(1) 1.856(8) . . yes
Si C(3) 1.863(8) . . yes
Si C(5) 1.888(8) . . yes
Si C(14) 1.887(7) . . yes
C(1) C(2) 1.398(12) . . yes
C(3) C(4) 1.413(13) . . yes
C(23) C(24) 1.39(3) . . yes
C(23) C(31) 1.388(19) . . yes
C(24) C(25) 1.450(15) . . yes
C(25) C(26) 1.412(17) . . yes
C(25) C(30) 1.412(14) . . yes
C(26) C(27) 1.31(3) . . yes
C(27) C(28) 1.36(3) . . yes
C(28) C(29) 1.35(3) . . yes
C(29) C(30) 1.50(2) . . yes
C(30) C(31) 1.472(18) . . yes
C(5) C(6) 1.440(11) . . yes
C(5) C(9) 1.427(11) . . yes
C(6) C(7) 1.430(12) . . yes
C(6) C(10) 1.484(13) . . yes
C(7) C(8) 1.391(12) . . yes
C(7) C(11) 1.508(14) . . yes
C(8) C(9) 1.401(12) . . yes
C(8) C(12) 1.513(13) . . yes
C(9) C(13) 1.511(12) . . yes
C(14) C(15) 1.445(10) . . yes
C(14) C(18) 1.439(10) . . yes
C(15) C(16) 1.419(12) . . yes
C(15) C(19) 1.511(12) . . yes
C(16) C(17) 1.398(12) . . yes
C(16) C(20) 1.523(13) . . yes
C(17) C(18) 1.430(11) . . yes
C(17) C(21) 1.493(13) . . yes
C(18) C(22) 1.505(11) . . yes
C(1) H(1) 0.960(8) . . yes
C(2) H(2a) 0.960(8) . . yes
C(2) H(2b) 0.960(8) . . yes
C(3) H(3) 0.960(9) . . yes
C(4) H(4a) 0.960(9) . . yes
C(4) H(4b) 0.960(11) . . yes
C(23) H(23) 0.960(13) . . yes
C(24) H(24) 0.960(12) . . yes
C(26) H(26) 0.960(14) . . yes
C(27) H(27) 0.960(17) . . yes
C(28) H(28) 0.959(15) . . yes
C(29) H(29) 0.959(17) . . yes
C(31) H(31) 0.960(13) . . yes
C(10) H(10a) 0.960(11) . . yes
C(10) H(10b) 0.960(11) . . yes
C(10) H(10c) 0.960(10) . . yes
C(11) H(11a) 0.961(12) . . yes
C(11) H(11b) 0.960(11) . . yes
C(11) H(11c) 0.959(11) . . yes
C(12) H(12a) 0.960(11) . . yes
C(12) H(12b) 0.960(11) . . yes
C(12) H(12c) 0.960(12) . . yes
C(13) H(13a) 0.960(9) . . yes
C(13) H(13b) 0.960(9) . . yes
C(13) H(13c) 0.960(10) . . yes
C(19) H(19a) 0.960(9) . . yes
C(19) H(19b) 0.960(11) . . yes
C(19) H(19c) 0.960(10) . . yes
C(20) H(20a) 0.960(12) . . yes
C(20) H(20b) 0.960(12) . . yes
C(20) H(20c) 0.960(11) . . yes
C(21) H(21a) 0.960(11) . . yes
C(21) H(21b) 0.960(12) . . yes
C(21) H(21c) 0.961(10) . . yes
C(22) H(22a) 0.960(10) . . yes
C(22) H(22b) 0.960(10) . . yes
C(22) H(22c) 0.961(8) . . yes
